data_1568867
loop_
_publ_author_name
'Zhang, Xue'
'Sukhanov, Andrey A.'
'Liu, Xi'
'Taddei, Maria'
'Zhao, Jianzhang'
'Harriman, Anthony'
'Voronkova, Violeta K.'
'Wan, Yan'
'Dick, Bernhard'
'Di Donato, Mariangela'

_publ_section_title
;
 Origin of intersystem crossing in highly distorted organic molecules: a
 case study with red light-absorbing
 <i>N</i>,<i>N</i>,<i>O</i>,<i>O</i>-boron-chelated Bodipys.
;
_journal_issue 19
_journal_name_full 'Chemical science'
_journal_page_first 5014
_journal_page_last 5027
_journal_paper_doi 10.1039/d3sc00854a
_journal_volume 14
_journal_year 2023
_chemical_formula_moiety 'C28 H19 B N2 O2'
_chemical_formula_sum 'C28 H19 B N2 O2'
_chemical_formula_weight 426.26
_space_group_crystal_system triclinic
_space_group_IT_number 2
_space_group_name_Hall '-P 1'
_space_group_name_H-M_alt 'P -1'
_atom_sites_solution_hydrogens geom
_atom_sites_solution_primary dual
_audit_creation_date 2021-10-19
_audit_creation_method
;
Olex2 1.3
(compiled 2020.11.12 svn.r5f609507 for OlexSys, GUI svn.r6408)
;
_audit_update_record
;
2022-10-04 deposited with the CCDC.	2023-04-14 downloaded from the CCDC.
;
_cell_angle_alpha 97.129(3)
_cell_angle_beta 98.579(3)
_cell_angle_gamma 105.788(3)
_cell_formula_units_Z 2
_cell_length_a 7.9377(10)
_cell_length_b 9.5122(12)
_cell_length_c 14.8507(19)
_cell_measurement_reflns_used 4880
_cell_measurement_temperature 200.0
_cell_measurement_theta_max 26.000
_cell_measurement_theta_min 2.446
_cell_volume 1050.8(2)
_computing_cell_refinement 'SAINT v8.34A (Bruker, 2013)'
_computing_data_reduction 'SAINT v8.34A (Bruker, 2013)'
_computing_molecular_graphics 'Olex2 1.3 (Dolomanov et al., 2009)'
_computing_publication_material 'Olex2 1.3 (Dolomanov et al., 2009)'
_computing_structure_refinement 'SHELXL 2018/3 (Sheldrick, 2015)'
_computing_structure_solution 'SHELXT 2018/2 (Sheldrick, 2018)'
_diffrn_ambient_temperature 200.0
_diffrn_measured_fraction_theta_full 1.000
_diffrn_measured_fraction_theta_max 0.998
_diffrn_measurement_device_type 'CCD area detector'
_diffrn_measurement_method 'phi and omega scans'
_diffrn_radiation_monochromator graphite
_diffrn_radiation_type MoK\a
_diffrn_radiation_wavelength 0.71073
_diffrn_reflns_av_R_equivalents 0.0969
_diffrn_reflns_av_unetI/netI 0.0969
_diffrn_reflns_Laue_measured_fraction_full 1.000
_diffrn_reflns_Laue_measured_fraction_max 0.998
_diffrn_reflns_limit_h_max 10
_diffrn_reflns_limit_h_min -10
_diffrn_reflns_limit_k_max 12
_diffrn_reflns_limit_k_min -12
_diffrn_reflns_limit_l_max 19
_diffrn_reflns_limit_l_min -19
_diffrn_reflns_number 22543
_diffrn_reflns_point_group_measured_fraction_full 1.000
_diffrn_reflns_point_group_measured_fraction_max 0.998
_diffrn_reflns_theta_full 25.242
_diffrn_reflns_theta_max 27.640
_diffrn_reflns_theta_min 2.259
_diffrn_source_current 50.0
_diffrn_source_power 2.5
_diffrn_source_voltage 50.0
_exptl_absorpt_coefficient_mu 0.085
_exptl_absorpt_correction_T_max 0.7456
_exptl_absorpt_correction_T_min 0.6747
_exptl_absorpt_correction_type analytical
_exptl_absorpt_process_details
;
SADABS-2014/3 (Bruker,2014/3) was used for absorption correction.
wR2(int) was 0.1579 before and 0.0620 after correction.
The Ratio of minimum to maximum transmission is 0.9049.
The \l/2 correction factor is 0.00150.
;
_exptl_crystal_colour 'metallic bluish blue'
_exptl_crystal_colour_lustre metallic
_exptl_crystal_colour_modifier bluish
_exptl_crystal_colour_primary blue
_exptl_crystal_density_diffrn 1.347
_exptl_crystal_description block
_exptl_crystal_F_000 444
_exptl_crystal_size_max 0.5
_exptl_crystal_size_mid 0.5
_exptl_crystal_size_min 0.5
_refine_diff_density_max 0.278
_refine_diff_density_min -0.299
_refine_diff_density_rms 0.056
_refine_ls_extinction_method none
_refine_ls_goodness_of_fit_ref 1.025
_refine_ls_hydrogen_treatment constr
_refine_ls_matrix_type full
_refine_ls_number_parameters 299
_refine_ls_number_reflns 4893
_refine_ls_number_restraints 0
_refine_ls_restrained_S_all 1.025
_refine_ls_R_factor_all 0.1459
_refine_ls_R_factor_gt 0.0659
_refine_ls_shift/su_max 0.000
_refine_ls_shift/su_mean 0.000
_refine_ls_structure_factor_coef Fsqd
_refine_ls_weighting_details 'w=1/[\s^2^(Fo^2^)+(0.0447P)^2^+0.4030P] where P=(Fo^2^+2Fc^2^)/3'
_refine_ls_weighting_scheme calc
_refine_ls_wR_factor_gt 0.1116
_refine_ls_wR_factor_ref 0.1362
_reflns_Friedel_coverage 0.000
_reflns_number_gt 2730
_reflns_number_total 4893
_reflns_threshold_expression 'I > 2\s(I)'
_cod_data_source_file d3sc00854a2.cif
_cod_data_source_block 1
_cod_depositor_comments 'Adding full bibliography for 1568867.cif.'
_cod_database_code 1568867
_shelx_shelxl_version_number 2018/3
_shelx_space_group_comment
;
The symmetry employed for this shelxl refinement is uniquely defined
by the following loop, which should always be used as a source of
symmetry information in preference to the above space-group names.
They are only intended as comments.
;
_shelx_estimated_absorpt_t_max 0.959
_shelx_estimated_absorpt_t_min 0.959
_olex2_refinement_description
;
1. Fixed Uiso
 At 1.2 times of:
  All C(H) groups
 At 1.5 times of:
  All C(H,H,H) groups
2.a Aromatic/amide H refined with riding coordinates:
 C3(H3), C4(H4), C6(H6), C7(H7), C10(H10), C11(H11), C14(H14), C15(H15),
 C19(H19), C20(H20), C21(H21), C22(H22), C24(H24), C25(H25), C26(H26), C27(H27)
2.b Idealised Me refined as rotating group:
 C1(H1A,H1B,H1C)
;
_olex2_submission_special_instructions 'No special instructions were received'

loop_
_space_group_symop_operation_xyz
'x, y, z'
'-x, -y, -z'

loop_
_atom_site_label
_atom_site_type_symbol
_atom_site_fract_x
_atom_site_fract_y
_atom_site_fract_z
_atom_site_U_iso_or_equiv
_atom_site_adp_type
_atom_site_occupancy
_atom_site_site_symmetry_order
_atom_site_calc_flag
_atom_site_refinement_flags_posn
_atom_site_refinement_flags_adp
_atom_site_refinement_flags_occupancy
_atom_site_disorder_assembly
_atom_site_disorder_group
B1 B 0.3742(3) 0.2922(3) 0.30042(18) 0.0229(6) Uani 1 1 d . . . . .
C1 C 1.3169(3) 0.8333(3) 0.1246(2) 0.0495(8) Uani 1 1 d . . . . .
H1A H 1.329347 0.939184 0.140554 0.074 Uiso 1 1 calc R U . . .
H1B H 1.313552 0.807913 0.058187 0.074 Uiso 1 1 calc R U . . .
H1C H 1.418585 0.811086 0.159514 0.074 Uiso 1 1 calc R U . . .
C2 C 1.1462(3) 0.7434(3) 0.14837(17) 0.0332(6) Uani 1 1 d . . . . .
C3 C 1.0774(3) 0.5924(3) 0.11569(17) 0.0336(6) Uani 1 1 d . . . . .
H3 H 1.137799 0.545464 0.076520 0.040 Uiso 1 1 calc R U . . .
C4 C 0.9235(3) 0.5082(3) 0.13850(16) 0.0290(6) Uani 1 1 d . . . . .
H4 H 0.877694 0.405343 0.113552 0.035 Uiso 1 1 calc R U . . .
C5 C 0.8347(3) 0.5735(2) 0.19813(16) 0.0254(5) Uani 1 1 d . . . . .
C6 C 0.9029(3) 0.7257(3) 0.23031(18) 0.0347(6) Uani 1 1 d . . . . .
H6 H 0.843908 0.772902 0.270223 0.042 Uiso 1 1 calc R U . . .
C7 C 1.0548(3) 0.8093(3) 0.20518(18) 0.0384(7) Uani 1 1 d . . . . .
H7 H 1.097239 0.913195 0.227071 0.046 Uiso 1 1 calc R U . . .
C8 C 0.6818(3) 0.4813(2) 0.23031(16) 0.0245(5) Uani 1 1 d . . . . .
C9 C 0.5348(3) 0.3797(2) 0.16779(16) 0.0233(5) Uani 1 1 d . . . . .
C10 C 0.4798(3) 0.3629(2) 0.07135(16) 0.0270(6) Uani 1 1 d . . . . .
H10 H 0.551822 0.402787 0.029547 0.032 Uiso 1 1 calc R U . . .
C11 C 0.3025(3) 0.2783(2) 0.04811(16) 0.0277(6) Uani 1 1 d . . . . .
H11 H 0.230993 0.249129 -0.012225 0.033 Uiso 1 1 calc R U . . .
C12 C 0.2480(3) 0.2435(2) 0.13077(16) 0.0232(5) Uani 1 1 d . . . . .
C13 C 0.6837(3) 0.4921(2) 0.32543(17) 0.0248(5) Uani 1 1 d . . . . .
C14 C 0.8236(3) 0.5571(3) 0.40332(17) 0.0313(6) Uani 1 1 d . . . . .
H14 H 0.933497 0.628971 0.403548 0.038 Uiso 1 1 calc R U . . .
C15 C 0.7723(3) 0.4982(3) 0.47794(17) 0.0325(6) Uani 1 1 d . . . . .
H15 H 0.839578 0.522706 0.539231 0.039 Uiso 1 1 calc R U . . .
C16 C 0.6015(3) 0.3945(3) 0.44754(16) 0.0250(5) Uani 1 1 d . . . . .
C17 C 0.4966(3) 0.2758(3) 0.48574(16) 0.0263(6) Uani 1 1 d . . . . .
C18 C 0.3766(3) 0.1530(3) 0.42338(17) 0.0273(6) Uani 1 1 d . . . . .
C19 C 0.2798(3) 0.0321(3) 0.45634(18) 0.0376(7) Uani 1 1 d . . . . .
H19 H 0.198578 -0.050520 0.414502 0.045 Uiso 1 1 calc R U . . .
C20 C 0.3024(4) 0.0326(3) 0.5508(2) 0.0483(8) Uani 1 1 d . . . . .
H20 H 0.234403 -0.049415 0.573358 0.058 Uiso 1 1 calc R U . . .
C21 C 0.4224(4) 0.1507(3) 0.6127(2) 0.0457(7) Uani 1 1 d . . . . .
H21 H 0.437908 0.148951 0.677212 0.055 Uiso 1 1 calc R U . . .
C22 C 0.5193(3) 0.2709(3) 0.58031(17) 0.0357(6) Uani 1 1 d . . . . .
H22 H 0.602672 0.351453 0.622809 0.043 Uiso 1 1 calc R U . . .
C23 C 0.0644(3) 0.2462(2) 0.24958(16) 0.0226(5) Uani 1 1 d . . . . .
C24 C -0.1006(3) 0.2135(2) 0.27655(17) 0.0279(6) Uani 1 1 d . . . . .
H24 H -0.108720 0.250334 0.337700 0.033 Uiso 1 1 calc R U . . .
C25 C -0.2521(3) 0.1280(3) 0.21506(18) 0.0315(6) Uani 1 1 d . . . . .
H25 H -0.363648 0.104592 0.234518 0.038 Uiso 1 1 calc R U . . .
C26 C -0.2431(3) 0.0755(3) 0.12483(18) 0.0332(6) Uani 1 1 d . . . . .
H26 H -0.348113 0.016618 0.082748 0.040 Uiso 1 1 calc R U . . .
C27 C -0.0809(3) 0.1096(2) 0.09671(17) 0.0295(6) Uani 1 1 d . . . . .
H27 H -0.075679 0.075427 0.034588 0.035 Uiso 1 1 calc R U . . .
C28 C 0.0759(3) 0.1933(2) 0.15791(16) 0.0230(5) Uani 1 1 d . . . . .
N1 N 0.3916(2) 0.29632(19) 0.20064(12) 0.0215(4) Uani 1 1 d . . . . .
N2 N 0.5459(2) 0.39944(19) 0.35776(13) 0.0229(4) Uani 1 1 d . . . . .
O1 O 0.21122(19) 0.33251(16) 0.31211(10) 0.0249(4) Uani 1 1 d . . . . .
O2 O 0.3576(2) 0.14768(16) 0.32948(10) 0.0259(4) Uani 1 1 d . . . . .

loop_
_atom_site_aniso_label
_atom_site_aniso_U_11
_atom_site_aniso_U_22
_atom_site_aniso_U_33
_atom_site_aniso_U_23
_atom_site_aniso_U_13
_atom_site_aniso_U_12
B1 0.0216(14) 0.0239(14) 0.0217(15) 0.0036(11) 0.0005(12) 0.0064(12)
C1 0.0324(16) 0.0568(19) 0.0451(19) 0.0139(15) 0.0015(14) -0.0092(14)
C2 0.0248(14) 0.0376(15) 0.0294(15) 0.0086(12) -0.0002(12) -0.0022(12)
C3 0.0265(14) 0.0385(15) 0.0336(16) 0.0065(12) 0.0068(12) 0.0055(12)
C4 0.0270(14) 0.0236(12) 0.0330(15) 0.0032(11) 0.0035(11) 0.0041(11)
C5 0.0206(13) 0.0248(12) 0.0272(14) 0.0039(11) 0.0006(10) 0.0028(10)
C6 0.0370(16) 0.0269(13) 0.0369(16) 0.0026(12) 0.0081(13) 0.0047(12)
C7 0.0389(16) 0.0249(13) 0.0405(17) 0.0042(12) 0.0034(13) -0.0053(12)
C8 0.0208(13) 0.0218(12) 0.0316(15) 0.0057(11) 0.0038(11) 0.0075(10)
C9 0.0235(13) 0.0224(12) 0.0267(14) 0.0077(10) 0.0067(11) 0.0085(10)
C10 0.0283(14) 0.0279(13) 0.0275(14) 0.0097(11) 0.0066(11) 0.0101(11)
C11 0.0275(14) 0.0311(13) 0.0210(14) 0.0021(11) -0.0012(11) 0.0073(11)
C12 0.0246(13) 0.0193(11) 0.0246(14) 0.0026(10) 0.0024(11) 0.0062(10)
C13 0.0217(13) 0.0206(12) 0.0304(15) 0.0037(11) 0.0011(11) 0.0060(10)
C14 0.0225(13) 0.0315(14) 0.0347(16) -0.0002(12) -0.0008(12) 0.0052(11)
C15 0.0299(15) 0.0379(15) 0.0263(15) -0.0035(12) -0.0054(12) 0.0145(12)
C16 0.0249(13) 0.0297(13) 0.0209(13) -0.0007(10) -0.0023(10) 0.0147(11)
C17 0.0292(14) 0.0314(13) 0.0242(14) 0.0078(11) 0.0040(11) 0.0180(11)
C18 0.0313(14) 0.0312(13) 0.0257(14) 0.0113(11) 0.0066(11) 0.0161(12)
C19 0.0451(17) 0.0343(15) 0.0355(17) 0.0135(13) 0.0093(13) 0.0109(13)
C20 0.067(2) 0.0455(17) 0.0427(19) 0.0261(15) 0.0212(16) 0.0200(16)
C21 0.066(2) 0.0540(18) 0.0288(16) 0.0160(15) 0.0122(15) 0.0315(17)
C22 0.0478(17) 0.0419(16) 0.0260(15) 0.0072(12) 0.0039(13) 0.0282(14)
C23 0.0206(13) 0.0184(11) 0.0266(14) 0.0041(10) -0.0006(11) 0.0052(10)
C24 0.0284(14) 0.0288(13) 0.0269(14) 0.0064(11) 0.0060(11) 0.0081(11)
C25 0.0229(14) 0.0315(14) 0.0404(16) 0.0095(12) 0.0068(12) 0.0064(11)
C26 0.0217(14) 0.0332(14) 0.0359(16) 0.0013(12) -0.0035(12) 0.0004(11)
C27 0.0290(14) 0.0280(13) 0.0295(15) 0.0021(11) 0.0018(12) 0.0087(11)
C28 0.0228(13) 0.0208(11) 0.0234(14) 0.0037(10) 0.0000(10) 0.0057(10)
N1 0.0206(10) 0.0214(10) 0.0210(11) 0.0037(8) 0.0016(8) 0.0050(8)
N2 0.0216(11) 0.0244(10) 0.0214(11) 0.0028(8) 0.0002(9) 0.0073(9)
O1 0.0225(9) 0.0268(9) 0.0230(9) 0.0018(7) -0.0001(7) 0.0067(7)
O2 0.0302(9) 0.0244(8) 0.0227(9) 0.0072(7) 0.0020(7) 0.0077(7)

loop_
_atom_type_symbol
_atom_type_description
_atom_type_scat_dispersion_real
_atom_type_scat_dispersion_imag
_atom_type_scat_source
C C 0.0033 0.0016 'International Tables Vol C Tables 4.2.6.8 and 6.1.1.4'
H H 0.0000 0.0000 'International Tables Vol C Tables 4.2.6.8 and 6.1.1.4'
B B 0.0013 0.0007 'International Tables Vol C Tables 4.2.6.8 and 6.1.1.4'
N N 0.0061 0.0033 'International Tables Vol C Tables 4.2.6.8 and 6.1.1.4'
O O 0.0106 0.0060 'International Tables Vol C Tables 4.2.6.8 and 6.1.1.4'

loop_
_geom_angle_atom_site_label_1
_geom_angle_atom_site_label_2
_geom_angle_atom_site_label_3
_geom_angle
_geom_angle_site_symmetry_1
_geom_angle_site_symmetry_3
_geom_angle_publ_flag
N1 B1 N2 105.64(19) . . ?
O1 B1 N1 106.73(18) . . ?
O1 B1 N2 114.86(19) . . ?
O2 B1 N1 115.34(19) . . ?
O2 B1 N2 106.91(18) . . ?
O2 B1 O1 107.63(19) . . ?
H1A C1 H1B 109.5 . . ?
H1A C1 H1C 109.5 . . ?
H1B C1 H1C 109.5 . . ?
C2 C1 H1A 109.5 . . ?
C2 C1 H1B 109.5 . . ?
C2 C1 H1C 109.5 . . ?
C3 C2 C1 121.2(2) . . ?
C3 C2 C7 117.9(2) . . ?
C7 C2 C1 120.9(2) . . ?
C2 C3 H3 119.1 . . ?
C4 C3 C2 121.8(2) . . ?
C4 C3 H3 119.1 . . ?
C3 C4 H4 119.8 . . ?
C3 C4 C5 120.3(2) . . ?
C5 C4 H4 119.8 . . ?
C4 C5 C8 120.4(2) . . ?
C6 C5 C4 117.9(2) . . ?
C6 C5 C8 121.7(2) . . ?
C5 C6 H6 119.4 . . ?
C7 C6 C5 121.2(2) . . ?
C7 C6 H6 119.4 . . ?
C2 C7 H7 119.5 . . ?
C6 C7 C2 120.9(2) . . ?
C6 C7 H7 119.5 . . ?
C9 C8 C5 121.7(2) . . ?
C13 C8 C5 119.2(2) . . ?
C13 C8 C9 119.1(2) . . ?
C10 C9 C8 131.8(2) . . ?
N1 C9 C8 120.1(2) . . ?
N1 C9 C10 106.7(2) . . ?
C9 C10 H10 125.9 . . ?
C11 C10 C9 108.1(2) . . ?
C11 C10 H10 125.9 . . ?
C10 C11 H11 126.5 . . ?
C10 C11 C12 107.1(2) . . ?
C12 C11 H11 126.5 . . ?
C11 C12 C28 134.3(2) . . ?
N1 C12 C11 108.36(19) . . ?
N1 C12 C28 116.1(2) . . ?
C8 C13 C14 131.6(2) . . ?
N2 C13 C8 120.3(2) . . ?
N2 C13 C14 106.3(2) . . ?
C13 C14 H14 126.0 . . ?
C15 C14 C13 108.1(2) . . ?
C15 C14 H14 126.0 . . ?
C14 C15 H15 126.1 . . ?
C14 C15 C16 107.8(2) . . ?
C16 C15 H15 126.1 . . ?
C15 C16 C17 133.9(2) . . ?
N2 C16 C15 108.1(2) . . ?
N2 C16 C17 117.0(2) . . ?
C18 C17 C16 117.8(2) . . ?
C22 C17 C16 123.2(2) . . ?
C22 C17 C18 118.8(2) . . ?
C19 C18 C17 120.1(2) . . ?
O2 C18 C17 121.3(2) . . ?
O2 C18 C19 118.6(2) . . ?
C18 C19 H19 120.2 . . ?
C20 C19 C18 119.5(3) . . ?
C20 C19 H19 120.2 . . ?
C19 C20 H20 119.5 . . ?
C21 C20 C19 121.1(3) . . ?
C21 C20 H20 119.5 . . ?
C20 C21 H21 120.2 . . ?
C22 C21 C20 119.6(3) . . ?
C22 C21 H21 120.2 . . ?
C17 C22 H22 119.6 . . ?
C21 C22 C17 120.8(3) . . ?
C21 C22 H22 119.6 . . ?
C24 C23 C28 119.8(2) . . ?
O1 C23 C24 118.7(2) . . ?
O1 C23 C28 121.5(2) . . ?
C23 C24 H24 119.8 . . ?
C25 C24 C23 120.4(2) . . ?
C25 C24 H24 119.8 . . ?
C24 C25 H25 119.7 . . ?
C24 C25 C26 120.6(2) . . ?
C26 C25 H25 119.7 . . ?
C25 C26 H26 120.2 . . ?
C27 C26 C25 119.6(2) . . ?
C27 C26 H26 120.2 . . ?
C26 C27 H27 119.4 . . ?
C26 C27 C28 121.2(2) . . ?
C28 C27 H27 119.4 . . ?
C23 C28 C12 117.4(2) . . ?
C27 C28 C12 123.9(2) . . ?
C27 C28 C23 118.4(2) . . ?
C9 N1 B1 127.48(19) . . ?
C12 N1 B1 121.59(19) . . ?
C12 N1 C9 109.29(19) . . ?
C13 N2 B1 127.1(2) . . ?
C16 N2 B1 122.19(19) . . ?
C16 N2 C13 109.39(19) . . ?
C23 O1 B1 112.74(17) . . ?
C18 O2 B1 114.08(17) . . ?

loop_
_geom_bond_atom_site_label_1
_geom_bond_atom_site_label_2
_geom_bond_distance
_geom_bond_site_symmetry_2
_geom_bond_publ_flag
B1 N1 1.513(3) . ?
B1 N2 1.518(3) . ?
B1 O1 1.474(3) . ?
B1 O2 1.469(3) . ?
C1 H1A 0.9800 . ?
C1 H1B 0.9800 . ?
C1 H1C 0.9800 . ?
C1 C2 1.510(3) . ?
C2 C3 1.385(3) . ?
C2 C7 1.389(4) . ?
C3 H3 0.9500 . ?
C3 C4 1.381(3) . ?
C4 H4 0.9500 . ?
C4 C5 1.398(3) . ?
C5 C6 1.394(3) . ?
C5 C8 1.472(3) . ?
C6 H6 0.9500 . ?
C6 C7 1.383(3) . ?
C7 H7 0.9500 . ?
C8 C9 1.414(3) . ?
C8 C13 1.401(3) . ?
C9 C10 1.409(3) . ?
C9 N1 1.389(3) . ?
C10 H10 0.9500 . ?
C10 C11 1.385(3) . ?
C11 H11 0.9500 . ?
C11 C12 1.409(3) . ?
C12 C28 1.454(3) . ?
C12 N1 1.355(3) . ?
C13 C14 1.421(3) . ?
C13 N2 1.393(3) . ?
C14 H14 0.9500 . ?
C14 C15 1.368(3) . ?
C15 H15 0.9500 . ?
C15 C16 1.412(3) . ?
C16 C17 1.441(3) . ?
C16 N2 1.351(3) . ?
C17 C18 1.412(3) . ?
C17 C22 1.397(3) . ?
C18 C19 1.387(3) . ?
C18 O2 1.373(3) . ?
C19 H19 0.9500 . ?
C19 C20 1.386(4) . ?
C20 H20 0.9500 . ?
C20 C21 1.384(4) . ?
C21 H21 0.9500 . ?
C21 C22 1.378(4) . ?
C22 H22 0.9500 . ?
C23 C24 1.392(3) . ?
C23 C28 1.416(3) . ?
C23 O1 1.365(3) . ?
C24 H24 0.9500 . ?
C24 C25 1.377(3) . ?
C25 H25 0.9500 . ?
C25 C26 1.390(3) . ?
C26 H26 0.9500 . ?
C26 C27 1.380(3) . ?
C27 H27 0.9500 . ?
C27 C28 1.397(3) . ?

loop_
_geom_torsion_atom_site_label_1
_geom_torsion_atom_site_label_2
_geom_torsion_atom_site_label_3
_geom_torsion_atom_site_label_4
_geom_torsion
_geom_torsion_site_symmetry_1
_geom_torsion_site_symmetry_2
_geom_torsion_site_symmetry_3
_geom_torsion_site_symmetry_4
_geom_torsion_publ_flag
C1 C2 C3 C4 178.6(2) . . . . ?
C1 C2 C7 C6 -177.1(2) . . . . ?
C2 C3 C4 C5 -1.8(4) . . . . ?
C3 C2 C7 C6 1.8(4) . . . . ?
C3 C4 C5 C6 2.4(3) . . . . ?
C3 C4 C5 C8 -173.5(2) . . . . ?
C4 C5 C6 C7 -0.9(4) . . . . ?
C4 C5 C8 C9 -52.7(3) . . . . ?
C4 C5 C8 C13 125.8(2) . . . . ?
C5 C6 C7 C2 -1.2(4) . . . . ?
C5 C8 C9 C10 -14.7(4) . . . . ?
C5 C8 C9 N1 -178.98(19) . . . . ?
C5 C8 C13 C14 -13.9(4) . . . . ?
C5 C8 C13 N2 -176.02(19) . . . . ?
C6 C5 C8 C9 131.6(2) . . . . ?
C6 C5 C8 C13 -49.9(3) . . . . ?
C7 C2 C3 C4 -0.3(4) . . . . ?
C8 C5 C6 C7 174.9(2) . . . . ?
C8 C9 C10 C11 -162.2(2) . . . . ?
C8 C9 N1 B1 -4.0(3) . . . . ?
C8 C9 N1 C12 161.4(2) . . . . ?
C8 C13 C14 C15 -160.9(2) . . . . ?
C8 C13 N2 B1 -6.9(3) . . . . ?
C8 C13 N2 C16 160.3(2) . . . . ?
C9 C8 C13 C14 164.7(2) . . . . ?
C9 C8 C13 N2 2.5(3) . . . . ?
C9 C10 C11 C12 0.3(3) . . . . ?
C10 C9 N1 B1 -171.9(2) . . . . ?
C10 C9 N1 C12 -6.5(2) . . . . ?
C10 C11 C12 C28 161.5(2) . . . . ?
C10 C11 C12 N1 -4.3(2) . . . . ?
C11 C12 C28 C23 -144.9(3) . . . . ?
C11 C12 C28 C27 28.2(4) . . . . ?
C11 C12 N1 B1 173.14(19) . . . . ?
C11 C12 N1 C9 6.7(2) . . . . ?
C13 C8 C9 C10 166.8(2) . . . . ?
C13 C8 C9 N1 2.5(3) . . . . ?
C13 C14 C15 C16 0.8(3) . . . . ?
C14 C13 N2 B1 -173.0(2) . . . . ?
C14 C13 N2 C16 -5.9(2) . . . . ?
C14 C15 C16 C17 163.5(2) . . . . ?
C14 C15 C16 N2 -4.5(3) . . . . ?
C15 C16 C17 C18 -150.1(2) . . . . ?
C15 C16 C17 C22 24.2(4) . . . . ?
C15 C16 N2 B1 174.35(19) . . . . ?
C15 C16 N2 C13 6.4(2) . . . . ?
C16 C17 C18 C19 176.4(2) . . . . ?
C16 C17 C18 O2 -1.2(3) . . . . ?
C16 C17 C22 C21 -176.3(2) . . . . ?
C17 C16 N2 B1 4.1(3) . . . . ?
C17 C16 N2 C13 -163.84(19) . . . . ?
C17 C18 C19 C20 -0.3(4) . . . . ?
C17 C18 O2 B1 -35.3(3) . . . . ?
C18 C17 C22 C21 -2.1(3) . . . . ?
C18 C19 C20 C21 -1.2(4) . . . . ?
C19 C18 O2 B1 147.1(2) . . . . ?
C19 C20 C21 C22 1.0(4) . . . . ?
C20 C21 C22 C17 0.7(4) . . . . ?
C22 C17 C18 C19 1.9(3) . . . . ?
C22 C17 C18 O2 -175.7(2) . . . . ?
C23 C24 C25 C26 -1.3(4) . . . . ?
C24 C23 C28 C12 173.77(19) . . . . ?
C24 C23 C28 C27 0.3(3) . . . . ?
C24 C23 O1 B1 146.9(2) . . . . ?
C24 C25 C26 C27 0.0(4) . . . . ?
C25 C26 C27 C28 1.4(4) . . . . ?
C26 C27 C28 C12 -174.6(2) . . . . ?
C26 C27 C28 C23 -1.5(3) . . . . ?
C28 C12 N1 B1 4.4(3) . . . . ?
C28 C12 N1 C9 -161.97(18) . . . . ?
C28 C23 C24 C25 1.1(3) . . . . ?
C28 C23 O1 B1 -34.9(3) . . . . ?
N1 B1 N2 C13 5.1(3) . . . . ?
N1 B1 N2 C16 -160.53(18) . . . . ?
N1 B1 O1 C23 54.0(2) . . . . ?
N1 B1 O2 C18 168.07(18) . . . . ?
N1 C9 C10 C11 3.7(2) . . . . ?
N1 C12 C28 C23 20.0(3) . . . . ?
N1 C12 C28 C27 -166.9(2) . . . . ?
N2 B1 N1 C9 0.4(3) . . . . ?
N2 B1 N1 C12 -163.38(18) . . . . ?
N2 B1 O1 C23 170.75(18) . . . . ?
N2 B1 O2 C18 51.0(2) . . . . ?
N2 C13 C14 C15 3.0(2) . . . . ?
N2 C16 C17 C18 17.1(3) . . . . ?
N2 C16 C17 C22 -168.7(2) . . . . ?
O1 B1 N1 C9 123.1(2) . . . . ?
O1 B1 N1 C12 -40.7(3) . . . . ?
O1 B1 N2 C13 -112.2(2) . . . . ?
O1 B1 N2 C16 82.1(3) . . . . ?
O1 B1 O2 C18 -72.9(2) . . . . ?
O1 C23 C24 C25 179.3(2) . . . . ?
O1 C23 C28 C12 -4.4(3) . . . . ?
O1 C23 C28 C27 -177.91(19) . . . . ?
O2 B1 N1 C9 -117.4(2) . . . . ?
O2 B1 N1 C12 78.8(3) . . . . ?
O2 B1 N2 C13 128.5(2) . . . . ?
O2 B1 N2 C16 -37.2(3) . . . . ?
O2 B1 O1 C23 -70.3(2) . . . . ?
O2 C18 C19 C20 177.4(2) . . . . ?
